data_1564586
loop_
_publ_author_name
'Liu, Chao'
'Chen, Ming-Xing'
'Li, Ming'

_publ_section_title
;
 Synthesis, crystal structures, catalytic application and antibacterial
 activities of Cu(II) and Zn(II) complexes bearing salicylaldehyde-imine
 ligands
;
_journal_name_full 'Inorganica Chimica Acta'
_journal_page_first 119639
_journal_paper_doi 10.1016/j.ica.2020.119639
_journal_volume 508
_journal_year 2020
_chemical_formula_sum 'C44 H50 N6 O12 Zn3'
_chemical_formula_weight 1051.01
_space_group_IT_number 88
_space_group_name_Hall '-I 4ad'
_space_group_name_H-M_alt 'I 41/a :2'
_symmetry_cell_setting tetragonal
_symmetry_space_group_name_H-M 'I 41/a :2'
_atom_sites_solution_hydrogens geom
_atom_sites_solution_primary direct
_atom_sites_solution_secondary difmap
_cell_angle_alpha 90.00
_cell_angle_beta 90.00
_cell_angle_gamma 90.00
_cell_formula_units_Z 8
_cell_length_a 24.454(6)
_cell_length_b 24.454(6)
_cell_length_c 16.024(4)
_cell_measurement_reflns_used 4689
_cell_measurement_temperature 296(2)
_cell_measurement_theta_max 22.90
_cell_measurement_theta_min 2.25
_cell_volume 9582(4)
_computing_cell_refinement 'Bruker SAINT'
_computing_data_collection 'Bruker APEX2'
_computing_data_reduction 'Bruker SAINT'
_computing_molecular_graphics 'Bruker SHELXTL'
_computing_publication_material 'Bruker SHELXTL'
_computing_structure_refinement 'SHELXL-97 (Sheldrick, 1997)'
_computing_structure_solution 'SHELXS-97 (Sheldrick, 1990)'
_diffrn_ambient_temperature 296(2)
_diffrn_measured_fraction_theta_full 1.000
_diffrn_measured_fraction_theta_max 1.000
_diffrn_measurement_device_type 'Bruker APEX-II CCD'
_diffrn_measurement_method '\f and \w scans'
_diffrn_radiation_monochromator graphite
_diffrn_radiation_source 'fine-focus sealed tube'
_diffrn_radiation_type MoK\a
_diffrn_radiation_wavelength 0.71073
_diffrn_reflns_av_R_equivalents 0.0477
_diffrn_reflns_av_sigmaI/netI 0.0336
_diffrn_reflns_limit_h_max 13
_diffrn_reflns_limit_h_min -29
_diffrn_reflns_limit_k_max 28
_diffrn_reflns_limit_k_min -29
_diffrn_reflns_limit_l_max 18
_diffrn_reflns_limit_l_min -19
_diffrn_reflns_number 26223
_diffrn_reflns_theta_full 25.01
_diffrn_reflns_theta_max 25.01
_diffrn_reflns_theta_min 1.67
_exptl_absorpt_coefficient_mu 1.555
_exptl_absorpt_correction_T_max 0.7260
_exptl_absorpt_correction_T_min 0.6789
_exptl_absorpt_correction_type multi-scan
_exptl_absorpt_process_details sadabs
_exptl_crystal_colour colorless
_exptl_crystal_density_diffrn 1.457
_exptl_crystal_density_method 'not measured'
_exptl_crystal_description block
_exptl_crystal_F_000 4336
_exptl_crystal_size_max 0.27
_exptl_crystal_size_mid 0.25
_exptl_crystal_size_min 0.22
_refine_diff_density_max 0.432
_refine_diff_density_min -0.182
_refine_diff_density_rms 0.044
_refine_ls_extinction_method none
_refine_ls_goodness_of_fit_ref 1.034
_refine_ls_hydrogen_treatment mixed
_refine_ls_matrix_type full
_refine_ls_number_parameters 298
_refine_ls_number_reflns 4221
_refine_ls_number_restraints 0
_refine_ls_restrained_S_all 1.034
_refine_ls_R_factor_all 0.0554
_refine_ls_R_factor_gt 0.0318
_refine_ls_shift/su_max 0.027
_refine_ls_shift/su_mean 0.000
_refine_ls_structure_factor_coef Fsqd
_refine_ls_weighting_details 'calc w=1/[\s^2^(Fo^2^)+(0.0348P)^2^+7.8495P] where P=(Fo^2^+2Fc^2^)/3'
_refine_ls_weighting_scheme calc
_refine_ls_wR_factor_gt 0.0729
_refine_ls_wR_factor_ref 0.0843
_reflns_number_gt 3104
_reflns_number_total 4221
_reflns_threshold_expression >2sigma(I)
_cod_data_source_file ICA-2020-508-119639.cif
_cod_data_source_block 20150610sz_0m
_cod_depositor_comments
;
The following automatic conversions were performed:

data item '_symmetry_cell_setting' value 'Tetragonal' was changed to
'tetragonal' in accordance with the built-in table derived from the
CIF Core dictionary named 'cif_core.dic' version 2.4.5 last updated
on 2014-11-21.

Automatic conversion script
Id: cif_fix_values 8369 2020-08-20 11:38:08Z andrius 
;
_cod_original_cell_volume 9583(4)
_cod_original_sg_symbol_H-M 'I4(1)/a  '
_cod_database_code 1564586

loop_
_symmetry_equiv_pos_as_xyz
'x, y, z'
'-x+1/2, -y, z+1/2'
'-y+3/4, x+1/4, z+1/4'
'y+3/4, -x+3/4, z+3/4'
'x+1/2, y+1/2, z+1/2'
'-x+1, -y+1/2, z+1'
'-y+5/4, x+3/4, z+3/4'
'y+5/4, -x+5/4, z+5/4'
'-x, -y, -z'
'x-1/2, y, -z-1/2'
'y-3/4, -x-1/4, -z-1/4'
'-y-3/4, x-3/4, -z-3/4'
'-x+1/2, -y+1/2, -z+1/2'
'x, y+1/2, -z'
'y-1/4, -x+1/4, -z+1/4'
'-y-1/4, x-1/4, -z-1/4'

loop_
_atom_site_label
_atom_site_type_symbol
_atom_site_fract_x
_atom_site_fract_y
_atom_site_fract_z
_atom_site_U_iso_or_equiv
_atom_site_adp_type
_atom_site_occupancy
_atom_site_symmetry_multiplicity
_atom_site_calc_flag
_atom_site_refinement_flags
_atom_site_disorder_assembly
_atom_site_disorder_group
C1 C 1.01553(18) 0.1280(2) 0.4190(3) 0.1087(15) Uani 1 1 d . . .
H1A H 1.0375 0.1272 0.3717 0.130 Uiso 1 1 calc R . .
C2 C 1.0202(2) 0.1706(3) 0.4739(4) 0.138(2) Uani 1 1 d . . .
H2 H 1.0452 0.1986 0.4646 0.166 Uiso 1 1 calc R . .
C3 C 0.9874(3) 0.1712(3) 0.5423(4) 0.147(2) Uani 1 1 d . . .
H3 H 0.9903 0.2002 0.5795 0.176 Uiso 1 1 calc R . .
C4 C 0.9506(3) 0.1314(2) 0.5583(3) 0.1241(18) Uani 1 1 d . . .
H4 H 0.9288 0.1332 0.6057 0.149 Uiso 1 1 calc R . .
C5 C 0.94547(19) 0.08773(17) 0.5040(2) 0.0843(11) Uani 1 1 d . . .
C6 C 0.97844(15) 0.08589(16) 0.4329(2) 0.0737(10) Uani 1 1 d . . .
C7 C 0.97149(17) 0.04182(18) 0.3728(2) 0.0791(11) Uani 1 1 d . . .
H7 H 0.9937 0.0415 0.3257 0.095 Uiso 1 1 calc R . .
C8 C 0.9307(2) -0.03673(16) 0.3161(2) 0.0916(13) Uani 1 1 d . . .
H8A H 0.9379 -0.0727 0.3391 0.110 Uiso 1 1 calc R . .
H8B H 0.9571 -0.0300 0.2721 0.110 Uiso 1 1 calc R . .
C9 C 0.87381(17) -0.03517(16) 0.2804(2) 0.0833(12) Uani 1 1 d . . .
H9A H 0.8688 -0.0664 0.2438 0.100 Uiso 1 1 calc R . .
H9B H 0.8476 -0.0383 0.3256 0.100 Uiso 1 1 calc R . .
C10 C 0.80459(14) 0.01786(18) 0.2069(2) 0.0822(11) Uani 1 1 d . . .
H10A H 0.7812 0.0200 0.2556 0.099 Uiso 1 1 calc R . .
H10B H 0.7952 -0.0151 0.1763 0.099 Uiso 1 1 calc R . .
C11 C 0.79565(14) 0.06645(18) 0.1531(2) 0.0877(13) Uani 1 1 d . . .
H11A H 0.7584 0.0665 0.1324 0.105 Uiso 1 1 calc R . .
H11B H 0.8012 0.0995 0.1854 0.105 Uiso 1 1 calc R . .
C12 C 1.18129(14) -0.08436(13) -0.0126(2) 0.0673(9) Uani 1 1 d . . .
H12 H 1.2160 -0.0998 -0.0111 0.081 Uiso 1 1 calc R . .
C13 C 1.15169(13) -0.08503(12) 0.0644(2) 0.0595(8) Uani 1 1 d . . .
C14 C 1.18032(16) -0.10258(15) 0.1358(3) 0.0828(11) Uani 1 1 d . . .
H14 H 1.2152 -0.1171 0.1296 0.099 Uiso 1 1 calc R . .
C15 C 1.1585(2) -0.09899(18) 0.2130(3) 0.0988(14) Uani 1 1 d . . .
H15 H 1.1785 -0.1103 0.2592 0.119 Uiso 1 1 calc R . .
C16 C 1.10669(19) -0.07859(17) 0.2230(2) 0.0878(12) Uani 1 1 d . . .
H16 H 1.0917 -0.0759 0.2762 0.105 Uiso 1 1 calc R . .
C17 C 1.07658(14) -0.06205(14) 0.1546(2) 0.0677(9) Uani 1 1 d . . .
H17 H 1.0412 -0.0490 0.1626 0.081 Uiso 1 1 calc R . .
C18 C 1.09776(12) -0.06444(11) 0.07399(19) 0.0528(7) Uani 1 1 d . . .
N1 N 0.83381(10) 0.06528(11) 0.08300(18) 0.0613(7) Uani 1 1 d . . .
N2 N 0.86257(11) 0.01532(11) 0.23331(16) 0.0619(7) Uani 1 1 d . . .
N4 N 0.93700(14) 0.00429(13) 0.38137(17) 0.0768(8) Uani 1 1 d . . .
C19 C 0.91765(14) -0.08108(12) 0.08534(18) 0.0535(7) Uani 1 1 d . . .
C20 C 1.00723(13) 0.08848(13) 0.13486(19) 0.0556(8) Uani 1 1 d . . .
O1 O 0.90930(16) 0.04889(14) 0.52214(18) 0.1178(11) Uani 1 1 d . . .
H1 H 0.9100 0.0253 0.4858 0.177 Uiso 1 1 calc R . .
O2 O 1.06931(8) -0.04706(8) 0.00950(12) 0.0533(5) Uani 1 1 d . . .
C21 C 0.94617(17) -0.13504(13) 0.0772(3) 0.0839(11) Uani 1 1 d . . .
H21A H 0.9534 -0.1496 0.1317 0.126 Uiso 1 1 calc R . .
H21B H 0.9800 -0.1301 0.0478 0.126 Uiso 1 1 calc R . .
H21C H 0.9233 -0.1600 0.0468 0.126 Uiso 1 1 calc R . .
O4 O 0.86791(9) -0.07779(10) 0.08400(14) 0.0727(6) Uani 1 1 d . . .
O5 O 0.94846(8) -0.03860(8) 0.09738(11) 0.0508(5) Uani 1 1 d . . .
O6 O 1.02987(8) 0.05684(8) 0.08433(13) 0.0573(5) Uani 1 1 d . . .
C22 C 1.03859(15) 0.13759(15) 0.1651(3) 0.0863(12) Uani 1 1 d . . .
H22A H 1.0557 0.1292 0.2174 0.129 Uiso 1 1 calc R . .
H22B H 1.0140 0.1678 0.1723 0.129 Uiso 1 1 calc R . .
H22C H 1.0661 0.1471 0.1248 0.129 Uiso 1 1 calc R . .
O8 O 0.95956(8) 0.08278(9) 0.16391(13) 0.0610(5) Uani 1 1 d . . .
Zn1 Zn 1.0000 0.0000 0.0000 0.04880(14) Uani 1 2 d S . .
Zn2 Zn 0.905585(13) 0.030398(14) 0.11613(2) 0.05055(12) Uani 1 1 d . . .

loop_
_atom_site_aniso_label
_atom_site_aniso_U_11
_atom_site_aniso_U_22
_atom_site_aniso_U_33
_atom_site_aniso_U_23
_atom_site_aniso_U_13
_atom_site_aniso_U_12
C1 0.073(3) 0.132(4) 0.122(4) -0.016(3) 0.007(3) -0.004(3)
C2 0.098(4) 0.139(5) 0.178(6) -0.046(5) -0.012(4) -0.029(3)
C3 0.160(6) 0.141(5) 0.138(5) -0.056(4) -0.002(4) -0.021(5)
C4 0.169(5) 0.119(4) 0.084(3) -0.023(3) 0.012(3) -0.012(4)
C5 0.109(3) 0.080(3) 0.064(2) -0.003(2) 0.001(2) 0.007(2)
C6 0.064(2) 0.088(3) 0.069(2) -0.001(2) -0.0050(19) 0.010(2)
C7 0.080(3) 0.098(3) 0.059(2) 0.005(2) 0.0079(19) 0.020(2)
C8 0.139(4) 0.069(2) 0.066(2) 0.000(2) 0.013(3) 0.021(3)
C9 0.111(3) 0.078(3) 0.061(2) -0.011(2) 0.025(2) -0.019(2)
C10 0.061(2) 0.112(3) 0.074(2) -0.031(2) 0.0258(19) -0.015(2)
C11 0.055(2) 0.123(4) 0.085(3) -0.038(3) 0.004(2) 0.022(2)
C12 0.054(2) 0.056(2) 0.092(3) -0.0195(19) -0.0155(19) 0.0174(16)
C13 0.062(2) 0.0412(17) 0.075(2) -0.0029(15) -0.0163(18) 0.0042(15)
C14 0.076(3) 0.070(2) 0.103(3) 0.017(2) -0.031(2) 0.011(2)
C15 0.105(4) 0.100(3) 0.092(3) 0.031(3) -0.037(3) 0.000(3)
C16 0.108(3) 0.092(3) 0.063(2) 0.025(2) -0.014(2) -0.020(3)
C17 0.072(2) 0.070(2) 0.061(2) 0.0128(17) -0.0042(18) -0.0056(18)
C18 0.0573(19) 0.0405(16) 0.0605(19) 0.0036(14) -0.0110(16) -0.0027(14)
N1 0.0505(15) 0.0618(17) 0.0715(18) -0.0221(14) 0.0019(14) 0.0092(13)
N2 0.0611(17) 0.0657(17) 0.0589(16) -0.0100(14) 0.0142(13) -0.0052(14)
N4 0.099(2) 0.073(2) 0.0589(18) -0.0011(16) 0.0057(16) 0.0129(19)
C19 0.062(2) 0.0538(19) 0.0447(16) 0.0007(14) 0.0049(15) 0.0020(16)
C20 0.058(2) 0.0523(18) 0.0565(18) 0.0001(15) -0.0076(16) -0.0038(15)
O1 0.172(3) 0.102(2) 0.0792(19) -0.0080(16) 0.044(2) -0.021(2)
O2 0.0530(12) 0.0561(12) 0.0506(11) 0.0008(10) -0.0013(9) 0.0108(10)
C21 0.104(3) 0.0458(19) 0.102(3) 0.0090(19) 0.014(2) 0.0078(19)
O4 0.0580(15) 0.0866(17) 0.0737(15) -0.0183(13) -0.0036(12) -0.0039(12)
O5 0.0540(12) 0.0457(11) 0.0528(11) -0.0028(9) 0.0071(9) 0.0011(9)
O6 0.0526(12) 0.0570(13) 0.0622(12) -0.0109(11) 0.0033(10) 0.0006(10)
C22 0.077(3) 0.078(3) 0.104(3) -0.032(2) 0.003(2) -0.017(2)
O8 0.0553(13) 0.0659(14) 0.0618(13) -0.0182(11) 0.0053(10) -0.0057(11)
Zn1 0.0470(3) 0.0479(3) 0.0515(3) -0.0028(2) 0.0048(2) 0.0053(2)
Zn2 0.0469(2) 0.0518(2) 0.0530(2) -0.00770(16) 0.00398(16) 0.00497(16)

loop_
_atom_type_symbol
_atom_type_description
_atom_type_scat_dispersion_real
_atom_type_scat_dispersion_imag
_atom_type_scat_source
C C 0.0033 0.0016 'International Tables Vol C Tables 4.2.6.8 and 6.1.1.4'
H H 0.0000 0.0000 'International Tables Vol C Tables 4.2.6.8 and 6.1.1.4'
N N 0.0061 0.0033 'International Tables Vol C Tables 4.2.6.8 and 6.1.1.4'
O O 0.0106 0.0060 'International Tables Vol C Tables 4.2.6.8 and 6.1.1.4'
Zn Zn 0.2839 1.4301 'International Tables Vol C Tables 4.2.6.8 and 6.1.1.4'

loop_
_geom_angle_atom_site_label_1
_geom_angle_atom_site_label_2
_geom_angle_atom_site_label_3
_geom_angle
_geom_angle_site_symmetry_1
_geom_angle_site_symmetry_3
C2 C1 C6 121.0(5) . .
C2 C1 H1A 119.5 . .
C6 C1 H1A 119.5 . .
C3 C2 C1 118.6(6) . .
C3 C2 H2 120.7 . .
C1 C2 H2 120.7 . .
C4 C3 C2 122.6(6) . .
C4 C3 H3 118.7 . .
C2 C3 H3 118.7 . .
C3 C4 C5 119.9(5) . .
C3 C4 H4 120.1 . .
C5 C4 H4 120.1 . .
O1 C5 C4 118.3(4) . .
O1 C5 C6 122.6(4) . .
C4 C5 C6 119.1(5) . .
C1 C6 C5 118.9(4) . .
C1 C6 C7 121.3(4) . .
C5 C6 C7 119.7(4) . .
N4 C7 C6 123.3(4) . .
N4 C7 H7 118.4 . .
C6 C7 H7 118.4 . .
N4 C8 C9 110.6(3) . .
N4 C8 H8A 109.5 . .
C9 C8 H8A 109.5 . .
N4 C8 H8B 109.5 . .
C9 C8 H8B 109.5 . .
H8A C8 H8B 108.1 . .
N2 C9 C8 112.9(3) . .
N2 C9 H9A 109.0 . .
C8 C9 H9A 109.0 . .
N2 C9 H9B 109.0 . .
C8 C9 H9B 109.0 . .
H9A C9 H9B 107.8 . .
N2 C10 C11 109.9(3) . .
N2 C10 H10A 109.7 . .
C11 C10 H10A 109.7 . .
N2 C10 H10B 109.7 . .
C11 C10 H10B 109.7 . .
H10A C10 H10B 108.2 . .
N1 C11 C10 109.7(3) . .
N1 C11 H11A 109.7 . .
C10 C11 H11A 109.7 . .
N1 C11 H11B 109.7 . .
C10 C11 H11B 109.7 . .
H11A C11 H11B 108.2 . .
N1 C12 C13 128.4(3) 9_755 .
N1 C12 H12 115.8 9_755 .
C13 C12 H12 115.8 . .
C14 C13 C18 118.8(3) . .
C14 C13 C12 116.9(3) . .
C18 C13 C12 124.0(3) . .
C15 C14 C13 121.9(4) . .
C15 C14 H14 119.1 . .
C13 C14 H14 119.1 . .
C14 C15 C16 119.7(4) . .
C14 C15 H15 120.1 . .
C16 C15 H15 120.1 . .
C15 C16 C17 120.4(4) . .
C15 C16 H16 119.8 . .
C17 C16 H16 119.8 . .
C16 C17 C18 121.7(4) . .
C16 C17 H17 119.1 . .
C18 C17 H17 119.1 . .
O2 C18 C17 121.2(3) . .
O2 C18 C13 121.4(3) . .
C17 C18 C13 117.4(3) . .
C12 N1 C11 119.2(3) 9_755 .
C12 N1 Zn2 129.6(2) 9_755 .
C11 N1 Zn2 111.1(2) . .
C9 N2 C10 111.1(3) . .
C9 N2 Zn2 119.5(2) . .
C10 N2 Zn2 102.0(2) . .
C7 N4 C8 119.8(3) . .
O4 C19 O5 121.9(3) . .
O4 C19 C21 121.4(3) . .
O5 C19 C21 116.6(3) . .
O6 C20 O8 125.4(3) . .
O6 C20 C22 118.5(3) . .
O8 C20 C22 116.1(3) . .
C5 O1 H1 109.5 . .
C18 O2 Zn1 132.46(19) . .
C18 O2 Zn2 130.33(19) . 9_755
Zn1 O2 Zn2 93.45(7) . 9_755
C19 C21 H21A 109.5 . .
C19 C21 H21B 109.5 . .
H21A C21 H21B 109.5 . .
C19 C21 H21C 109.5 . .
H21A C21 H21C 109.5 . .
H21B C21 H21C 109.5 . .
C19 O5 Zn2 113.05(18) . .
C19 O5 Zn1 124.49(17) . .
Zn2 O5 Zn1 92.54(7) . .
C20 O6 Zn1 133.01(19) . .
C20 C22 H22A 109.5 . .
C20 C22 H22B 109.5 . .
H22A C22 H22B 109.5 . .
C20 C22 H22C 109.5 . .
H22A C22 H22C 109.5 . .
H22B C22 H22C 109.5 . .
C20 O8 Zn2 122.73(19) . .
O2 Zn1 O2 180.00(15) . 9_755
O2 Zn1 O6 87.90(8) . 9_755
O2 Zn1 O6 92.10(8) 9_755 9_755
O2 Zn1 O6 92.10(8) . .
O2 Zn1 O6 87.90(8) 9_755 .
O6 Zn1 O6 180.00(15) 9_755 .
O2 Zn1 O5 100.27(7) . .
O2 Zn1 O5 79.73(7) 9_755 .
O6 Zn1 O5 88.46(8) 9_755 .
O6 Zn1 O5 91.54(8) . .
O2 Zn1 O5 79.73(7) . 9_755
O2 Zn1 O5 100.27(7) 9_755 9_755
O6 Zn1 O5 91.54(8) 9_755 9_755
O6 Zn1 O5 88.46(8) . 9_755
O5 Zn1 O5 180.00(14) . 9_755
O2 Zn1 Zn2 44.42(5) . 9_755
O2 Zn1 Zn2 135.58(5) 9_755 9_755
O6 Zn1 Zn2 72.91(6) 9_755 9_755
O6 Zn1 Zn2 107.09(6) . 9_755
O5 Zn1 Zn2 138.97(5) . 9_755
O5 Zn1 Zn2 41.03(5) 9_755 9_755
O2 Zn1 Zn2 135.58(5) . .
O2 Zn1 Zn2 44.42(5) 9_755 .
O6 Zn1 Zn2 107.09(6) 9_755 .
O6 Zn1 Zn2 72.91(6) . .
O5 Zn1 Zn2 41.03(5) . .
O5 Zn1 Zn2 138.96(5) 9_755 .
Zn2 Zn1 Zn2 180.000(12) 9_755 .
O8 Zn2 O5 104.58(8) . .
O8 Zn2 N1 113.87(10) . .
O5 Zn2 N1 140.17(9) . .
O8 Zn2 O2 92.81(8) . 9_755
O5 Zn2 O2 82.52(7) . 9_755
N1 Zn2 O2 85.52(9) . 9_755
O8 Zn2 N2 95.57(9) . .
O5 Zn2 N2 103.78(9) . .
N1 Zn2 N2 83.05(11) . .
O2 Zn2 N2 167.84(9) 9_755 .
O8 Zn2 Zn1 83.68(6) . .
O5 Zn2 Zn1 46.42(5) . .
N1 Zn2 Zn1 126.74(8) . .
O2 Zn2 Zn1 42.13(5) 9_755 .
N2 Zn2 Zn1 147.80(7) . .

loop_
_geom_bond_atom_site_label_1
_geom_bond_atom_site_label_2
_geom_bond_distance
_geom_bond_site_symmetry_2
C1 C2 1.368(6) .
C1 C6 1.390(6) .
C1 H1A 0.9300 .
C2 C3 1.358(7) .
C2 H2 0.9300 .
C3 C4 1.351(7) .
C3 H3 0.9300 .
C4 C5 1.382(6) .
C4 H4 0.9300 .
C5 O1 1.330(5) .
C5 C6 1.397(5) .
C6 C7 1.455(5) .
C7 N4 1.254(5) .
C7 H7 0.9300 .
C8 N4 1.457(4) .
C8 C9 1.505(5) .
C8 H8A 0.9700 .
C8 H8B 0.9700 .
C9 N2 1.473(4) .
C9 H9A 0.9700 .
C9 H9B 0.9700 .
C10 N2 1.481(4) .
C10 C11 1.484(5) .
C10 H10A 0.9700 .
C10 H10B 0.9700 .
C11 N1 1.461(4) .
C11 H11A 0.9700 .
C11 H11B 0.9700 .
C12 N1 1.275(4) 9_755
C12 C13 1.431(5) .
C12 H12 0.9300 .
C13 C14 1.408(5) .
C13 C18 1.420(4) .
C14 C15 1.350(6) .
C14 H14 0.9300 .
C15 C16 1.371(6) .
C15 H15 0.9300 .
C16 C17 1.381(5) .
C16 H16 0.9300 .
C17 C18 1.393(4) .
C17 H17 0.9300 .
C18 O2 1.316(3) .
N1 C12 1.275(4) 9_755
N1 Zn2 2.022(3) .
N2 Zn2 2.184(2) .
C19 O4 1.219(4) .
C19 O5 1.298(3) .
C19 C21 1.498(4) .
C20 O6 1.249(4) .
C20 O8 1.263(4) .
C20 C22 1.505(4) .
O1 H1 0.8200 .
O2 Zn1 2.0543(19) .
O2 Zn2 2.144(2) 9_755
C21 H21A 0.9600 .
C21 H21B 0.9600 .
C21 H21C 0.9600 .
O5 Zn2 2.0090(19) .
O5 Zn1 2.2168(19) .
O6 Zn1 2.072(2) .
C22 H22A 0.9600 .
C22 H22B 0.9600 .
C22 H22C 0.9600 .
O8 Zn2 1.992(2) .
Zn1 O2 2.0543(19) 9_755
Zn1 O6 2.072(2) 9_755
Zn1 O5 2.2168(19) 9_755
Zn1 Zn2 3.0571(6) 9_755
Zn1 Zn2 3.0571(6) .
Zn2 O2 2.1438(19) 9_755

loop_
_geom_torsion_atom_site_label_1
_geom_torsion_atom_site_label_2
_geom_torsion_atom_site_label_3
_geom_torsion_atom_site_label_4
_geom_torsion
_geom_torsion_site_symmetry_1
_geom_torsion_site_symmetry_2
_geom_torsion_site_symmetry_3
_geom_torsion_site_symmetry_4
C6 C1 C2 C3 -0.5(9) . . . .
C1 C2 C3 C4 0.3(11) . . . .
C2 C3 C4 C5 0.1(10) . . . .
C3 C4 C5 O1 179.3(5) . . . .
C3 C4 C5 C6 -0.3(8) . . . .
C2 C1 C6 C5 0.3(7) . . . .
C2 C1 C6 C7 177.1(5) . . . .
O1 C5 C6 C1 -179.5(4) . . . .
C4 C5 C6 C1 0.1(6) . . . .
O1 C5 C6 C7 3.7(6) . . . .
C4 C5 C6 C7 -176.7(4) . . . .
C1 C6 C7 N4 -177.1(4) . . . .
C5 C6 C7 N4 -0.3(6) . . . .
N4 C8 C9 N2 67.7(4) . . . .
N2 C10 C11 N1 55.1(4) . . . .
N1 C12 C13 C14 -172.4(3) 9_755 . . .
N1 C12 C13 C18 1.4(5) 9_755 . . .
C18 C13 C14 C15 -1.8(5) . . . .
C12 C13 C14 C15 172.3(4) . . . .
C13 C14 C15 C16 1.1(7) . . . .
C14 C15 C16 C17 0.4(7) . . . .
C15 C16 C17 C18 -1.2(6) . . . .
C16 C17 C18 O2 -178.0(3) . . . .
C16 C17 C18 C13 0.5(5) . . . .
C14 C13 C18 O2 179.4(3) . . . .
C12 C13 C18 O2 5.7(5) . . . .
C14 C13 C18 C17 1.0(4) . . . .
C12 C13 C18 C17 -172.7(3) . . . .
C10 C11 N1 C12 146.4(3) . . . 9_755
C10 C11 N1 Zn2 -32.6(4) . . . .
C8 C9 N2 C10 -174.1(3) . . . .
C8 C9 N2 Zn2 67.6(3) . . . .
C11 C10 N2 C9 -174.8(3) . . . .
C11 C10 N2 Zn2 -46.4(3) . . . .
C6 C7 N4 C8 176.8(3) . . . .
C9 C8 N4 C7 -118.4(4) . . . .
C17 C18 O2 Zn1 14.4(4) . . . .
C13 C18 O2 Zn1 -164.0(2) . . . .
C17 C18 O2 Zn2 166.5(2) . . . 9_755
C13 C18 O2 Zn2 -11.9(4) . . . 9_755
O4 C19 O5 Zn2 1.6(4) . . . .
C21 C19 O5 Zn2 -175.6(2) . . . .
O4 C19 O5 Zn1 -108.9(3) . . . .
C21 C19 O5 Zn1 73.9(3) . . . .
O8 C20 O6 Zn1 21.5(5) . . . .
C22 C20 O6 Zn1 -158.9(2) . . . .
O6 C20 O8 Zn2 -13.3(4) . . . .
C22 C20 O8 Zn2 167.1(2) . . . .
C18 O2 Zn1 O2 96.1(2) . . . 9_755
Zn2 O2 Zn1 O2 -62.96(6) 9_755 . . 9_755
C18 O2 Zn1 O6 -133.4(2) . . . 9_755
Zn2 O2 Zn1 O6 67.49(8) 9_755 . . 9_755
C18 O2 Zn1 O6 46.6(2) . . . .
Zn2 O2 Zn1 O6 -112.51(8) 9_755 . . .
C18 O2 Zn1 O5 -45.4(2) . . . .
Zn2 O2 Zn1 O5 155.54(7) 9_755 . . .
C18 O2 Zn1 O5 134.6(2) . . . 9_755
Zn2 O2 Zn1 O5 -24.46(7) 9_755 . . 9_755
C18 O2 Zn1 Zn2 159.1(3) . . . 9_755
C18 O2 Zn1 Zn2 -20.9(3) . . . .
Zn2 O2 Zn1 Zn2 180.0 9_755 . . .
C20 O6 Zn1 O2 -151.1(3) . . . .
C20 O6 Zn1 O2 28.9(3) . . . 9_755
C20 O6 Zn1 O6 77.8(3) . . . 9_755
C20 O6 Zn1 O5 -50.7(3) . . . .
C20 O6 Zn1 O5 129.3(3) . . . 9_755
C20 O6 Zn1 Zn2 166.4(2) . . . 9_755
C20 O6 Zn1 Zn2 -13.6(2) . . . .
C19 O5 Zn1 O2 -85.8(2) . . . .
Zn2 O5 Zn1 O2 153.81(8) . . . .
C19 O5 Zn1 O2 94.2(2) . . . 9_755
Zn2 O5 Zn1 O2 -26.19(8) . . . 9_755
C19 O5 Zn1 O6 1.8(2) . . . 9_755
Zn2 O5 Zn1 O6 -118.61(8) . . . 9_755
C19 O5 Zn1 O6 -178.2(2) . . . .
Zn2 O5 Zn1 O6 61.39(8) . . . .
C19 O5 Zn1 O5 131.7(2) . . . 9_755
Zn2 O5 Zn1 O5 11.32(5) . . . 9_755
C19 O5 Zn1 Zn2 -59.6(2) . . . 9_755
Zn2 O5 Zn1 Zn2 180.0 . . . 9_755
C19 O5 Zn1 Zn2 120.4(2) . . . .
C20 O8 Zn2 O5 44.5(2) . . . .
C20 O8 Zn2 N1 -124.8(2) . . . .
C20 O8 Zn2 O2 -38.5(2) . . . 9_755
C20 O8 Zn2 N2 150.4(2) . . . .
C20 O8 Zn2 Zn1 2.7(2) . . . .
C19 O5 Zn2 O8 164.44(18) . . . .
Zn1 O5 Zn2 O8 -66.14(9) . . . .
C19 O5 Zn2 N1 -30.9(3) . . . .
Zn1 O5 Zn2 N1 98.53(15) . . . .
C19 O5 Zn2 O2 -104.59(18) . . . 9_755
Zn1 O5 Zn2 O2 24.82(7) . . . 9_755
C19 O5 Zn2 N2 64.82(19) . . . .
Zn1 O5 Zn2 N2 -165.76(8) . . . .
C19 O5 Zn2 Zn1 -129.4(2) . . . .
C12 N1 Zn2 O8 93.1(3) 9_755 . . .
C11 N1 Zn2 O8 -87.9(2) . . . .
C12 N1 Zn2 O5 -70.6(3) 9_755 . . .
C11 N1 Zn2 O5 108.3(2) . . . .
C12 N1 Zn2 O2 2.0(3) 9_755 . . 9_755
C11 N1 Zn2 O2 -179.0(2) . . . 9_755
C12 N1 Zn2 N2 -173.8(3) 9_755 . . .
C11 N1 Zn2 N2 5.1(2) . . . .
C12 N1 Zn2 Zn1 -7.2(3) 9_755 . . .
C11 N1 Zn2 Zn1 171.7(2) . . . .
C9 N2 Zn2 O8 -101.3(3) . . . .
C10 N2 Zn2 O8 135.7(2) . . . .
C9 N2 Zn2 O5 5.2(3) . . . .
C10 N2 Zn2 O5 -117.8(2) . . . .
C9 N2 Zn2 N1 145.2(3) . . . .
C10 N2 Zn2 N1 22.3(2) . . . .
C9 N2 Zn2 O2 125.3(4) . . . 9_755
C10 N2 Zn2 O2 2.4(5) . . . 9_755
C9 N2 Zn2 Zn1 -14.4(3) . . . .
C10 N2 Zn2 Zn1 -137.29(19) . . . .
O2 Zn1 Zn2 O8 78.71(10) . . . .
O2 Zn1 Zn2 O8 -101.29(10) 9_755 . . .
O6 Zn1 Zn2 O8 -176.28(9) 9_755 . . .
O6 Zn1 Zn2 O8 3.72(9) . . . .
O5 Zn1 Zn2 O8 117.06(10) . . . .
O5 Zn1 Zn2 O8 -62.94(10) 9_755 . . .
Zn2 Zn1 Zn2 O8 -53.43(7) 9_755 . . .
O2 Zn1 Zn2 O5 -38.35(11) . . . .
O2 Zn1 Zn2 O5 141.65(11) 9_755 . . .
O6 Zn1 Zn2 O5 66.66(10) 9_755 . . .
O6 Zn1 Zn2 O5 -113.34(10) . . . .
O5 Zn1 Zn2 O5 180.0 9_755 . . .
Zn2 Zn1 Zn2 O5 -170.49(8) 9_755 . . .
O2 Zn1 Zn2 N1 -166.12(12) . . . .
O2 Zn1 Zn2 N1 13.88(12) 9_755 . . .
O6 Zn1 Zn2 N1 -61.11(11) 9_755 . . .
O6 Zn1 Zn2 N1 118.89(11) . . . .
O5 Zn1 Zn2 N1 -127.77(12) . . . .
O5 Zn1 Zn2 N1 52.23(12) 9_755 . . .
Zn2 Zn1 Zn2 N1 61.75(9) 9_755 . . .
O2 Zn1 Zn2 O2 180.0 . . . 9_755
O6 Zn1 Zn2 O2 -74.99(10) 9_755 . . 9_755
O6 Zn1 Zn2 O2 105.01(10) . . . 9_755
O5 Zn1 Zn2 O2 -141.65(11) . . . 9_755
O5 Zn1 Zn2 O2 38.35(11) 9_755 . . 9_755
Zn2 Zn1 Zn2 O2 47.87(8) 9_755 . . 9_755
O2 Zn1 Zn2 N2 -11.73(15) . . . .
O2 Zn1 Zn2 N2 168.27(15) 9_755 . . .
O6 Zn1 Zn2 N2 93.28(14) 9_755 . . .
O6 Zn1 Zn2 N2 -86.72(14) . . . .
O5 Zn1 Zn2 N2 26.63(15) . . . .
O5 Zn1 Zn2 N2 -153.37(15) 9_755 . . .
Zn2 Zn1 Zn2 N2 -143.86(13) 9_755 . . .
